data_7155438
loop_
_publ_author_name
'Matsumoto, Arimasa'
'Yonemitsu, Kento'
'Ozaki, Hanae'
'M\'i\<sek, Ji\<r\'i'
'Star\'y, Ivo'
'Star\'a, Irena G'
'Soai, Kenso'

_publ_section_title
;
 Reversal of the sense of enantioselectivity between 1- and
 2-aza[6]helicenes used as chiral inducers of asymmetric autocatalysis.
;
_journal_issue 6
_journal_name_full 'Organic &amp; biomolecular chemistry'
_journal_page_first 1321
_journal_page_last 1324
_journal_paper_doi 10.1039/c6ob02745h
_journal_volume 15
_journal_year 2017
_chemical_absolute_configuration ad
_chemical_formula_moiety 'C25 H15 N'
_chemical_formula_sum 'C25 H15 N'
_chemical_formula_weight 329.40
_chemical_name_common (P)-(+)-2-Aza(6)helicene
_chemical_name_systematic (P)-(+)-Benzo(5,6)phenanthro(3,4-h)isoquinoline
_space_group_crystal_system orthorhombic
_space_group_IT_number 19
_space_group_name_Hall 'P 2ac 2ab'
_space_group_name_H-M_alt 'P 21 21 21'
_symmetry_space_group_name_Hall 'P 2ac 2ab'
_symmetry_space_group_name_H-M 'P 21 21 21'
_atom_sites_solution_hydrogens geom
_atom_sites_solution_primary direct
_atom_sites_solution_secondary difmap
_audit_update_record
;
2016-12-09 deposited with the CCDC.
2017-01-09 downloaded from the CCDC.
;
_cell_angle_alpha 90.0000
_cell_angle_beta 90.0000
_cell_angle_gamma 90.0000
_cell_formula_units_Z 4
_cell_length_a 7.25647(18)
_cell_length_b 13.0278(4)
_cell_length_c 17.2343(5)
_cell_measurement_reflns_used 15514
_cell_measurement_temperature 100
_cell_measurement_theta_max 68.23
_cell_measurement_theta_min 3.40
_cell_volume 1629.26(8)
_computing_cell_refinement 'RAPID AUTO'
_computing_data_collection 'RAPID AUTO (Rigaku, ????)'
_computing_data_reduction 'RAPID AUTO'
_computing_molecular_graphics 'CrystalStructure 4.2'
_computing_publication_material 'CrystalStructure 4.2 (Rigaku, 2015)'
_computing_structure_refinement 'SHELXL Version 2014/7 (Sheldrick, 2008)'
_computing_structure_solution 'SHELXS Version 2013/1 (Sheldrick, 2008)'
_diffrn_ambient_temperature 100
_diffrn_detector_area_resol_mean 10.000
_diffrn_measured_fraction_theta_full 1.000
_diffrn_measured_fraction_theta_max 1.000
_diffrn_measurement_device_type 'Rigaku R-AXIS RAPID'
_diffrn_measurement_method \w
_diffrn_radiation_type 'Cu K\a'
_diffrn_radiation_wavelength 1.54187
_diffrn_reflns_av_R_equivalents 0.0494
_diffrn_reflns_Laue_measured_fraction_full 1.000
_diffrn_reflns_Laue_measured_fraction_max 1.000
_diffrn_reflns_limit_h_max 8
_diffrn_reflns_limit_h_min -8
_diffrn_reflns_limit_k_max 15
_diffrn_reflns_limit_k_min -15
_diffrn_reflns_limit_l_max 20
_diffrn_reflns_limit_l_min -20
_diffrn_reflns_number 18570
_diffrn_reflns_point_group_measured_fraction_full 1.000
_diffrn_reflns_point_group_measured_fraction_max 0.999
_diffrn_reflns_theta_full 67.687
_diffrn_reflns_theta_max 68.229
_diffrn_reflns_theta_min 4.254
_diffrn_standards_number 0
_exptl_absorpt_coefficient_mu 0.597
_exptl_absorpt_correction_T_max 0.942
_exptl_absorpt_correction_T_min 0.710
_exptl_absorpt_correction_type multi-scan
_exptl_absorpt_process_details 'ABSCOR (Rigaku, 1995)'
_exptl_crystal_colour yellow
_exptl_crystal_density_diffrn 1.343
_exptl_crystal_density_method 'not measured'
_exptl_crystal_description block
_exptl_crystal_F_000 688.00
_exptl_crystal_size_max 0.250
_exptl_crystal_size_mid 0.200
_exptl_crystal_size_min 0.100
_refine_diff_density_max 0.25
_refine_diff_density_min -0.22
_refine_ls_abs_structure_details
;
 Flack x determined using 771 quotients [(I+)-(I-)]/[(I+)+(I-)]
 (Parsons, Flack and Wagner, Acta Cryst. B69 (2013) 249-259).
;
_refine_ls_abs_structure_Flack 0.1(4)
_refine_ls_extinction_coef 0.0070(13)
_refine_ls_extinction_method SHELXL
_refine_ls_goodness_of_fit_ref 1.064
_refine_ls_hydrogen_treatment constr
_refine_ls_number_parameters 236
_refine_ls_number_reflns 2992
_refine_ls_number_restraints 0
_refine_ls_R_factor_all 0.0734
_refine_ls_R_factor_gt 0.0624
_refine_ls_shift/su_max 0.000
_refine_ls_structure_factor_coef Fsqd
_refine_ls_weighting_details 'w = 1/[\s^2^(Fo^2^)+(0.0880P)^2^+0.2350P] where P=(Fo^2^+2Fc^2^)/3'
_refine_ls_weighting_scheme calc
_refine_ls_wR_factor_gt 0.1559
_refine_ls_wR_factor_ref 0.1652
_reflns_Friedel_coverage 0.721
_reflns_Friedel_fraction_full 1.000
_reflns_Friedel_fraction_max 0.998
_reflns_number_gt 2492
_reflns_number_total 2992
_reflns_threshold_expression F^2^>2.0\s(F^2^)
_cod_data_source_file c6ob02745h1.cif
_cod_data_source_block P-2-aza6helicene
_cod_depositor_comments 'Adding full bibliography for 7155438--7155439.cif.'
_cod_original_cell_volume 1629.27(8)
_cod_database_code 7155438

loop_
_space_group_symop_id
_space_group_symop_operation_xyz
1 +X,+Y,+Z
2 1/2-X,-Y,1/2+Z
3 1/2+X,1/2-Y,-Z
4 -X,1/2+Y,1/2-Z

loop_
_atom_site_label
_atom_site_type_symbol
_atom_site_fract_x
_atom_site_fract_y
_atom_site_fract_z
_atom_site_U_iso_or_equiv
_atom_site_adp_type
_atom_site_occupancy
_atom_site_site_symmetry_order
_atom_site_calc_flag
_atom_site_refinement_flags_posn
_atom_site_refinement_flags_adp
N2 N 0.5424(6) 0.4891(3) 0.3827(2) 0.0618(11) Uani 1 1 d . .
C1 C 0.5629(6) 0.5250(3) 0.4556(2) 0.0464(10) Uani 1 1 d . .
H1 H 0.4579 0.5253 0.4885 0.056 Uiso 1 1 calc R U
C3 C 0.7002(7) 0.4875(4) 0.3362(3) 0.0614(14) Uani 1 1 d . .
H3 H 0.6912 0.4595 0.2855 0.074 Uiso 1 1 calc R U
C4 C 0.8632(6) 0.5234(4) 0.3600(3) 0.0616(14) Uani 1 1 d . .
H4 H 0.9656 0.5218 0.3257 0.074 Uiso 1 1 calc R U
C5 C 0.8848(5) 0.5637(4) 0.4357(3) 0.0545(12) Uani 1 1 d . .
C6 C 1.0528(6) 0.6114(5) 0.4601(4) 0.0709(16) Uani 1 1 d . .
H6 H 1.1605 0.6052 0.4291 0.085 Uiso 1 1 calc R U
C7 C 1.0587(7) 0.6651(5) 0.5265(4) 0.0735(16) Uani 1 1 d . .
H7 H 1.1681 0.7012 0.5397 0.088 Uiso 1 1 calc R U
C8 C 0.9045(6) 0.6691(4) 0.5781(3) 0.0597(13) Uani 1 1 d . .
C9 C 0.9011(9) 0.7382(4) 0.6418(4) 0.0768(18) Uani 1 1 d . .
H9 H 1.0080 0.7771 0.6539 0.092 Uiso 1 1 calc R U
C10 C 0.7482(10) 0.7492(4) 0.6850(4) 0.0752(17) Uani 1 1 d . .
H10 H 0.7431 0.8031 0.7221 0.090 Uiso 1 1 calc R U
C11 C 0.5962(8) 0.6837(4) 0.6770(3) 0.0643(14) Uani 1 1 d . .
C12 C 0.4321(9) 0.6959(5) 0.7216(3) 0.0737(17) Uani 1 1 d . .
H12 H 0.4226 0.7518 0.7568 0.088 Uiso 1 1 calc R U
C13 C 0.2903(9) 0.6298(5) 0.7147(3) 0.0761(17) Uani 1 1 d . .
H13 H 0.1767 0.6442 0.7398 0.091 Uiso 1 1 calc R U
C14 C 0.3093(6) 0.5400(4) 0.6709(3) 0.0597(13) Uani 1 1 d . .
C15 C 0.1617(6) 0.4653(5) 0.6679(3) 0.0682(16) Uani 1 1 d . .
H15 H 0.0459 0.4818 0.6904 0.082 Uiso 1 1 calc R U
C16 C 0.1849(6) 0.3724(5) 0.6336(3) 0.0682(16) Uani 1 1 d . .
H16 H 0.0826 0.3279 0.6266 0.082 Uiso 1 1 calc R U
C17 C 0.3630(5) 0.3422(4) 0.6083(3) 0.0532(12) Uani 1 1 d . .
C18 C 0.4016(6) 0.2397(4) 0.5871(3) 0.0591(13) Uani 1 1 d . .
H18 H 0.3029 0.1924 0.5817 0.071 Uiso 1 1 calc R U
C19 C 0.5758(7) 0.2077(4) 0.5743(3) 0.0617(13) Uani 1 1 d . .
H19 H 0.5980 0.1381 0.5607 0.074 Uiso 1 1 calc R U
C20 C 0.7223(6) 0.2749(3) 0.5809(2) 0.0465(10) Uani 1 1 d . .
H20 H 0.8453 0.2513 0.5749 0.056 Uiso 1 1 calc R U
C21 C 0.6878(5) 0.3736(3) 0.5957(2) 0.0456(10) Uani 1 1 d . .
H21 H 0.7888 0.4199 0.5974 0.055 Uiso 1 1 calc R U
C22 C 0.5100(5) 0.4125(4) 0.6089(2) 0.0467(10) Uani 1 1 d . .
C23 C 0.4754(6) 0.5188(4) 0.6315(2) 0.0495(11) Uani 1 1 d . .
C24 C 0.6084(6) 0.6008(3) 0.6227(2) 0.0477(10) Uani 1 1 d . .
C25 C 0.7490(6) 0.6061(3) 0.5639(3) 0.0483(10) Uani 1 1 d . .
C26 C 0.7323(5) 0.5627(3) 0.4863(2) 0.0440(10) Uani 1 1 d . .

loop_
_atom_site_aniso_label
_atom_site_aniso_U_11
_atom_site_aniso_U_22
_atom_site_aniso_U_33
_atom_site_aniso_U_23
_atom_site_aniso_U_13
_atom_site_aniso_U_12
N2 0.064(3) 0.071(3) 0.050(2) 0.002(2) -0.002(2) 0.014(2)
C1 0.037(2) 0.062(3) 0.040(2) 0.002(2) -0.0011(18) -0.002(2)
C3 0.063(3) 0.079(4) 0.043(3) 0.002(2) 0.004(2) 0.021(3)
C4 0.048(3) 0.085(4) 0.052(3) 0.020(3) 0.013(2) 0.024(3)
C5 0.033(2) 0.065(3) 0.066(3) 0.025(2) 0.004(2) 0.005(2)
C6 0.033(2) 0.090(4) 0.090(4) 0.039(3) -0.004(3) -0.003(3)
C7 0.041(3) 0.085(4) 0.094(4) 0.036(4) -0.017(3) -0.017(3)
C8 0.050(3) 0.060(3) 0.070(3) 0.011(3) -0.029(2) -0.001(2)
C9 0.082(4) 0.063(3) 0.086(4) 0.014(3) -0.052(4) -0.014(3)
C10 0.095(4) 0.060(3) 0.070(4) -0.001(3) -0.043(4) 0.012(3)
C11 0.077(3) 0.067(3) 0.048(3) 0.001(2) -0.024(3) 0.013(3)
C12 0.093(4) 0.086(4) 0.042(3) -0.004(2) -0.008(3) 0.038(4)
C13 0.082(4) 0.102(5) 0.044(3) 0.003(3) -0.001(3) 0.045(4)
C14 0.042(2) 0.092(4) 0.045(3) 0.008(2) 0.000(2) 0.027(3)
C15 0.035(2) 0.115(5) 0.055(3) 0.025(3) 0.006(2) 0.016(3)
C16 0.034(3) 0.107(5) 0.063(3) 0.030(3) -0.006(2) -0.002(3)
C17 0.030(2) 0.084(4) 0.046(2) 0.013(2) -0.0082(19) -0.006(2)
C18 0.052(3) 0.074(3) 0.052(3) 0.012(2) -0.012(2) -0.019(3)
C19 0.062(3) 0.072(3) 0.051(3) 0.007(2) -0.004(2) -0.005(3)
C20 0.039(2) 0.057(3) 0.043(2) 0.0072(19) 0.0067(19) 0.006(2)
C21 0.034(2) 0.063(3) 0.040(2) 0.0070(19) -0.0024(18) -0.0017(19)
C22 0.033(2) 0.066(3) 0.041(2) 0.004(2) -0.0028(17) 0.0006(19)
C23 0.034(2) 0.074(3) 0.040(2) 0.001(2) -0.0037(18) 0.008(2)
C24 0.044(2) 0.057(3) 0.042(2) 0.000(2) -0.0123(19) 0.012(2)
C25 0.036(2) 0.056(2) 0.054(3) 0.008(2) -0.0129(19) 0.0004(19)
C26 0.0313(19) 0.050(2) 0.051(2) 0.0081(19) -0.0020(18) 0.0052(18)

loop_
_atom_type_symbol
_atom_type_description
_atom_type_scat_dispersion_real
_atom_type_scat_dispersion_imag
_atom_type_scat_source
C C 0.0181 0.0091
;
International Tables for Crystallography
(Vol. C, Tables 4.2.6.8 and 6.1.1.4)
;
H H 0.0000 0.0000
;
International Tables for Crystallography
(Vol. C, Table 6.1.1.4)
;
N N 0.0311 0.0180
;
International Tables for Crystallography
(Vol. C, Tables 4.2.6.8 and 6.1.1.4)
;

loop_
_geom_angle_atom_site_label_1
_geom_angle_atom_site_label_2
_geom_angle_atom_site_label_3
_geom_angle
C1 N2 C3 116.6(4)
N2 C1 C26 124.1(4)
N2 C1 H1 118.0
C26 C1 H1 118.0
C4 C3 N2 123.0(4)
C4 C3 H3 118.5
N2 C3 H3 118.5
C3 C4 C5 120.7(4)
C3 C4 H4 119.7
C5 C4 H4 119.7
C26 C5 C4 118.7(4)
C26 C5 C6 119.4(5)
C4 C5 C6 121.7(5)
C7 C6 C5 120.2(5)
C7 C6 H6 119.9
C5 C6 H6 119.9
C6 C7 C8 121.6(5)
C6 C7 H7 119.2
C8 C7 H7 119.2
C25 C8 C9 119.2(5)
C25 C8 C7 119.6(5)
C9 C8 C7 121.1(5)
C10 C9 C8 120.7(5)
C10 C9 H9 119.6
C8 C9 H9 119.6
C9 C10 C11 122.0(5)
C9 C10 H10 119.0
C11 C10 H10 119.0
C10 C11 C12 122.4(6)
C10 C11 C24 118.4(5)
C12 C11 C24 119.2(5)
C13 C12 C11 121.2(5)
C13 C12 H12 119.4
C11 C12 H12 119.4
C12 C13 C14 120.5(5)
C12 C13 H13 119.8
C14 C13 H13 119.8
C13 C14 C23 120.5(5)
C13 C14 C15 120.6(5)
C23 C14 C15 118.9(5)
C16 C15 C14 121.6(4)
C16 C15 H15 119.2
C14 C15 H15 119.2
C15 C16 C17 119.6(5)
C15 C16 H16 120.2
C17 C16 H16 120.2
C22 C17 C18 117.9(4)
C22 C17 C16 120.5(5)
C18 C17 C16 121.5(5)
C19 C18 C17 121.4(4)
C19 C18 H18 119.3
C17 C18 H18 119.3
C18 C19 C20 120.7(5)
C18 C19 H19 119.6
C20 C19 H19 119.6
C21 C20 C19 118.8(4)
C21 C20 H20 120.6
C19 C20 H20 120.6
C20 C21 C22 123.4(4)
C20 C21 H21 118.3
C22 C21 H21 118.3
C21 C22 C17 117.4(4)
C21 C22 C23 122.9(4)
C17 C22 C23 119.3(4)
C14 C23 C24 118.4(4)
C14 C23 C22 117.5(4)
C24 C23 C22 123.9(4)
C11 C24 C25 117.9(4)
C11 C24 C23 116.6(4)
C25 C24 C23 125.5(4)
C8 C25 C24 118.0(4)
C8 C25 C26 116.7(4)
C24 C25 C26 124.7(4)
C5 C26 C1 116.8(4)
C5 C26 C25 120.0(4)
C1 C26 C25 123.1(4)

loop_
_geom_bond_atom_site_label_1
_geom_bond_atom_site_label_2
_geom_bond_distance
N2 C1 1.349(6)
N2 C3 1.397(6)
C1 C26 1.426(6)
C1 H1 0.9500
C3 C4 1.336(7)
C3 H3 0.9500
C4 C5 1.416(7)
C4 H4 0.9500
C5 C26 1.409(6)
C5 C6 1.431(7)
C6 C7 1.343(9)
C6 H6 0.9500
C7 C8 1.430(8)
C7 H7 0.9500
C8 C25 1.417(6)
C8 C9 1.420(8)
C9 C10 1.344(9)
C9 H9 0.9500
C10 C11 1.402(8)
C10 H10 0.9500
C11 C12 1.426(7)
C11 C24 1.431(7)
C12 C13 1.347(8)
C12 H12 0.9500
C13 C14 1.399(8)
C13 H13 0.9500
C14 C23 1.411(6)
C14 C15 1.448(7)
C15 C16 1.358(8)
C15 H15 0.9500
C16 C17 1.419(7)
C16 H16 0.9500
C17 C22 1.407(6)
C17 C18 1.411(7)
C18 C19 1.350(7)
C18 H18 0.9500
C19 C20 1.382(7)
C19 H19 0.9500
C20 C21 1.335(6)
C20 H20 0.9500
C21 C22 1.406(5)
C21 H21 0.9500
C22 C23 1.460(7)
C23 C24 1.447(6)
C24 C25 1.441(6)
C25 C26 1.456(6)

loop_
_geom_torsion_atom_site_label_1
_geom_torsion_atom_site_label_2
_geom_torsion_atom_site_label_3
_geom_torsion_atom_site_label_4
_geom_torsion
C3 N2 C1 C26 1.4(6)
C1 N2 C3 C4 -2.9(7)
N2 C3 C4 C5 1.4(8)
C3 C4 C5 C26 1.7(7)
C3 C4 C5 C6 -174.0(5)
C26 C5 C6 C7 -7.7(7)
C4 C5 C6 C7 168.0(5)
C5 C6 C7 C8 5.4(8)
C6 C7 C8 C25 7.4(7)
C6 C7 C8 C9 -170.1(5)
C25 C8 C9 C10 -4.5(7)
C7 C8 C9 C10 173.0(5)
C8 C9 C10 C11 9.4(8)
C9 C10 C11 C12 -178.8(5)
C9 C10 C11 C24 2.1(8)
C10 C11 C12 C13 -177.7(5)
C24 C11 C12 C13 1.4(7)
C11 C12 C13 C14 8.1(8)
C12 C13 C14 C23 -1.7(7)
C12 C13 C14 C15 175.7(5)
C13 C14 C15 C16 -172.0(5)
C23 C14 C15 C16 5.5(7)
C14 C15 C16 C17 7.7(7)
C15 C16 C17 C22 -8.6(7)
C15 C16 C17 C18 166.9(5)
C22 C17 C18 C19 5.7(7)
C16 C17 C18 C19 -169.9(5)
C17 C18 C19 C20 -0.7(7)
C18 C19 C20 C21 -3.8(7)
C19 C20 C21 C22 3.2(7)
C20 C21 C22 C17 1.8(6)
C20 C21 C22 C23 174.7(4)
C18 C17 C22 C21 -6.1(6)
C16 C17 C22 C21 169.6(4)
C18 C17 C22 C23 -179.2(4)
C16 C17 C22 C23 -3.5(6)
C13 C14 C23 C24 -13.8(6)
C15 C14 C23 C24 168.8(4)
C13 C14 C23 C22 160.3(4)
C15 C14 C23 C22 -17.2(6)
C21 C22 C23 C14 -156.4(4)
C17 C22 C23 C14 16.3(6)
C21 C22 C23 C24 17.3(6)
C17 C22 C23 C24 -170.0(4)
C10 C11 C24 C25 -18.1(6)
C12 C11 C24 C25 162.9(4)
C10 C11 C24 C23 162.7(4)
C12 C11 C24 C23 -16.4(6)
C14 C23 C24 C11 22.3(6)
C22 C23 C24 C11 -151.3(4)
C14 C23 C24 C25 -156.9(4)
C22 C23 C24 C25 29.5(6)
C9 C8 C25 C24 -11.4(6)
C7 C8 C25 C24 171.0(4)
C9 C8 C25 C26 160.4(4)
C7 C8 C25 C26 -17.1(6)
C11 C24 C25 C8 22.5(6)
C23 C24 C25 C8 -158.3(4)
C11 C24 C25 C26 -148.7(4)
C23 C24 C25 C26 30.5(6)
C4 C5 C26 C1 -3.0(6)
C6 C5 C26 C1 172.8(4)
C4 C5 C26 C25 -178.4(4)
C6 C5 C26 C25 -2.6(6)
N2 C1 C26 C5 1.4(6)
N2 C1 C26 C25 176.7(4)
C8 C25 C26 C5 14.7(6)
C24 C25 C26 C5 -174.0(4)
C8 C25 C26 C1 -160.4(4)
C24 C25 C26 C1 10.9(7)
